data_4513199
loop_
_publ_author_name
'Singh, Divyendu'
'Nagaraja, C. M.'

_publ_section_title
;
 Auxiliary Ligand-Assisted Structural Variation of Cd(II) Metal--Organic
 Frameworks Showing 2D \\rightarrow 3D Polycatenation and
 Interpenetration: Synthesis, Structure, Luminescence Properties, and
 Selective Sensing of Trinitrophenol
;
_journal_issue 7
_journal_name_full 'Crystal Growth &amp; Design'
_journal_page_first 3356
_journal_paper_doi 10.1021/acs.cgd.5b00450
_journal_volume 15
_journal_year 2015
_chemical_formula_moiety 'C21 H14 Cd1 N3 O5'
_chemical_formula_sum 'C21 H14 Cd N3 O5'
_chemical_formula_weight 500.76
_chemical_name_systematic
;
 ?
;
_space_group_crystal_system monoclinic
_space_group_IT_number 14
_space_group_name_Hall '-P 2yn'
_space_group_name_H-M_alt 'P 1 21/n 1'
_symmetry_space_group_name_Hall '-P 2yn'
_symmetry_space_group_name_H-M 'P 1 21/n 1'
_atom_sites_solution_hydrogens geom
_audit_creation_method SHELXL-2014
_cell_angle_alpha 90
_cell_angle_beta 108.294(3)
_cell_angle_gamma 90
_cell_formula_units_Z 4
_cell_length_a 11.7783(9)
_cell_length_b 9.8847(7)
_cell_length_c 18.2783(15)
_cell_measurement_temperature 293(2)
_cell_measurement_theta_max 28.3
_cell_measurement_theta_min 2.3
_cell_volume 2020.5(3)
_computing_cell_refinement 'APEX2 (Bruker, 2010); SAINT (Bruker, 2009)'
_computing_data_collection 'APEX2 (Bruker, 2010)'
_computing_data_reduction 'SAINT (Bruker, 2009);XPREP(Sheldrick,2008)'
_computing_structure_refinement 'SHELXL-2014 (Sheldrick, 2014)'
_diffrn_ambient_temperature 293(2)
_diffrn_measured_fraction_theta_full 1.000
_diffrn_measured_fraction_theta_max 0.998
_diffrn_measurement_device_type 'Bruker D8 Venture PHOTON 100 CMOS'
_diffrn_radiation_type MoK\a
_diffrn_radiation_wavelength 0.71073
_diffrn_reflns_av_R_equivalents 0.0821
_diffrn_reflns_av_unetI/netI 0.0412
_diffrn_reflns_Laue_measured_fraction_full 1.000
_diffrn_reflns_Laue_measured_fraction_max 0.998
_diffrn_reflns_limit_h_max 15
_diffrn_reflns_limit_h_min -15
_diffrn_reflns_limit_k_max 13
_diffrn_reflns_limit_k_min -13
_diffrn_reflns_limit_l_max 24
_diffrn_reflns_limit_l_min -24
_diffrn_reflns_number 57886
_diffrn_reflns_point_group_measured_fraction_full 1.000
_diffrn_reflns_point_group_measured_fraction_max 0.998
_diffrn_reflns_theta_full 25.242
_diffrn_reflns_theta_max 28.319
_diffrn_reflns_theta_min 2.347
_diffrn_source 'fine-focus sealed tube'
_exptl_absorpt_coefficient_mu 1.119
_exptl_absorpt_correction_T_max 0.7457
_exptl_absorpt_correction_T_min 0.6869
_exptl_absorpt_correction_type empirical
_exptl_absorpt_process_details sadabs
_exptl_crystal_colour colorless
_exptl_crystal_density_diffrn 1.646
_exptl_crystal_description rectangular
_exptl_crystal_F_000 996
_exptl_crystal_size_max 0.320
_exptl_crystal_size_mid 0.240
_exptl_crystal_size_min 0.190
_refine_diff_density_max 0.801
_refine_diff_density_min -0.624
_refine_diff_density_rms 0.097
_refine_ls_extinction_method none
_refine_ls_goodness_of_fit_ref 1.093
_refine_ls_hydrogen_treatment constr
_refine_ls_matrix_type full
_refine_ls_number_parameters 271
_refine_ls_number_reflns 5030
_refine_ls_number_restraints 0
_refine_ls_restrained_S_all 1.093
_refine_ls_R_factor_all 0.0728
_refine_ls_R_factor_gt 0.0441
_refine_ls_shift/su_max 0.000
_refine_ls_shift/su_mean 0.000
_refine_ls_structure_factor_coef Fsqd
_refine_ls_weighting_details 'w=1/[\s^2^(Fo^2^)+(0.0279P)^2^+3.1099P] where P=(Fo^2^+2Fc^2^)/3'
_refine_ls_weighting_scheme calc
_refine_ls_wR_factor_gt 0.0768
_refine_ls_wR_factor_ref 0.0840
_reflns_Friedel_coverage 0.000
_reflns_number_gt 3774
_reflns_number_total 5030
_reflns_threshold_expression 'I > 2\s(I)'
_cod_data_source_file cg5b00450_si_002.cif
_cod_data_source_block compound1
_cod_depositor_comments 'Adding full bibliography for 4513199--4513202.cif.'
_cod_original_formula_sum 'C21 H14 Cd1 N3 O5'
_cod_database_code 4513199
_shelx_space_group_comment
;
The symmetry employed for this shelxl refinement is uniquely defined
by the following loop, which should always be used as a source of
symmetry information in preference to the above space-group names.
They are only intended as comments.
;
_shelxl_version_number 2014-3

loop_
_space_group_symop_operation_xyz
'x, y, z'
'-x+1/2, y+1/2, -z+1/2'
'-x, -y, -z'
'x-1/2, -y-1/2, z-1/2'

loop_
_atom_site_label
_atom_site_type_symbol
_atom_site_fract_x
_atom_site_fract_y
_atom_site_fract_z
_atom_site_U_iso_or_equiv
_atom_site_adp_type
_atom_site_occupancy
_atom_site_site_symmetry_order
_atom_site_calc_flag
_atom_site_refinement_flags_posn
_atom_site_refinement_flags_adp
Cd1 Cd 0.65981(2) 0.02598(2) 0.84344(2) 0.02485(8) Uani 1 1 d . .
O5 O 0.6719(2) -0.4739(2) 0.89807(13) 0.0318(5) Uani 1 1 d . .
O1 O 0.7107(2) -0.1290(3) 0.95262(16) 0.0463(7) Uani 1 1 d . .
O2 O 0.6452(3) -0.2195(3) 0.83735(16) 0.0500(7) Uani 1 1 d . .
O3 O 0.6431(3) 0.2728(3) 0.83445(16) 0.0475(7) Uani 1 1 d . .
O4 O 0.7143(3) 0.1812(3) 0.94940(17) 0.0521(8) Uani 1 1 d . .
N2 N 0.5906(2) 0.0224(3) 0.70466(15) 0.0308(6) Uani 1 1 d . .
N3 N 0.8571(2) 0.0192(3) 0.83974(16) 0.0287(6) Uani 1 1 d . .
N1 N 0.4582(3) 0.0278(4) 0.84089(19) 0.0437(8) Uani 1 1 d . .
C7 C 1.0941(3) 0.0205(4) 0.8395(2) 0.0321(8) Uani 1 1 d . .
C2 C 0.6875(3) -0.3639(4) 0.9451(2) 0.0323(8) Uani 1 1 d . .
C5 C 0.6870(3) 0.4140(4) 0.9438(2) 0.0355(8) Uani 1 1 d . .
C15 C 0.5358(4) 0.1260(4) 0.5810(2) 0.0452(10) Uani 1 1 d . .
H15 H 0.5230 0.2061 0.5530 0.054 Uiso 1 1 calc R U
C6 C 0.6805(3) 0.2804(4) 0.9062(2) 0.0365(9) Uani 1 1 d . .
C14 C 0.5187(3) 0.0050(3) 0.54307(19) 0.0293(8) Uani 1 1 d . .
C1 C 0.6808(3) -0.2283(4) 0.9088(2) 0.0327(8) Uani 1 1 d . .
C3 C 0.7110(4) -0.4042(4) 1.0186(2) 0.0497(11) Uani 1 1 d . .
H3 H 0.7250 -0.3488 1.0617 0.060 Uiso 1 1 calc R U
C4 C 0.7104(4) 0.4522(4) 1.0178(2) 0.0502(11) Uani 1 1 d . .
H4 H 0.7237 0.3954 1.0603 0.060 Uiso 1 1 calc R U
C18 C 0.3086(3) -0.0413(5) 0.8947(2) 0.0554(12) Uani 1 1 d . .
H18 H 0.2906 -0.0893 0.9334 0.066 Uiso 1 1 calc R U
C13 C 0.5398(4) -0.1077(4) 0.5891(2) 0.0548(12) Uani 1 1 d . .
H13 H 0.5302 -0.1932 0.5668 0.066 Uiso 1 1 calc R U
C17 C 0.4246(3) -0.0364(5) 0.8931(2) 0.0559(12) Uani 1 1 d . .
H17 H 0.4829 -0.0817 0.9316 0.067 Uiso 1 1 calc R U
C11 C 1.0013(3) 0.0389(6) 0.7746(2) 0.0640(15) Uani 1 1 d . .
H11 H 1.0155 0.0533 0.7279 0.077 Uiso 1 1 calc R U
C19 C 0.2206(3) 0.0236(4) 0.8399(2) 0.0367(8) Uani 1 1 d . .
C12 C 0.5753(4) -0.0951(4) 0.6683(2) 0.0545(12) Uani 1 1 d . .
H12 H 0.5891 -0.1737 0.6977 0.065 Uiso 1 1 calc R U
C16 C 0.5717(4) 0.1310(4) 0.6604(2) 0.0447(10) Uani 1 1 d . .
H16 H 0.5832 0.2155 0.6841 0.054 Uiso 1 1 calc R U
C9 C 0.9470(3) 0.0002(6) 0.9026(2) 0.0681(17) Uani 1 1 d . .
H9 H 0.9301 -0.0142 0.9483 0.082 Uiso 1 1 calc R U
C8 C 1.0652(3) 0.0004(6) 0.9053(2) 0.0749(18) Uani 1 1 d . .
H8 H 1.1252 -0.0133 0.9519 0.090 Uiso 1 1 calc R U
C20 C 0.2562(4) 0.1000(7) 0.7878(3) 0.088(2) Uani 1 1 d . .
H20 H 0.2007 0.1514 0.7508 0.106 Uiso 1 1 calc R U
C10 C 0.8852(3) 0.0366(5) 0.7771(2) 0.0591(13) Uani 1 1 d . .
H10 H 0.8234 0.0483 0.7311 0.071 Uiso 1 1 calc R U
C21 C 0.3747(4) 0.0992(7) 0.7911(3) 0.092(2) Uani 1 1 d . .
H21 H 0.3970 0.1525 0.7560 0.110 Uiso 1 1 calc R U

loop_
_atom_site_aniso_label
_atom_site_aniso_U_11
_atom_site_aniso_U_22
_atom_site_aniso_U_33
_atom_site_aniso_U_23
_atom_site_aniso_U_13
_atom_site_aniso_U_12
Cd1 0.01799(11) 0.02799(13) 0.02973(13) 0.00181(11) 0.00914(9) 0.00026(11)
O5 0.0377(13) 0.0261(12) 0.0307(12) 0.0003(11) 0.0095(10) -0.0001(11)
O1 0.0521(17) 0.0326(16) 0.0534(18) -0.0035(13) 0.0155(14) -0.0041(13)
O2 0.070(2) 0.0347(16) 0.0425(18) 0.0070(13) 0.0132(15) 0.0013(14)
O3 0.0595(19) 0.0371(16) 0.0443(19) -0.0068(13) 0.0141(15) -0.0044(13)
O4 0.081(2) 0.0253(15) 0.0536(18) 0.0055(13) 0.0269(16) 0.0070(14)
N2 0.0268(14) 0.0380(16) 0.0261(14) 0.0035(14) 0.0062(11) 0.0007(13)
N3 0.0198(13) 0.0365(16) 0.0302(15) -0.0012(13) 0.0084(11) -0.0008(12)
N1 0.0217(14) 0.062(2) 0.049(2) 0.0127(18) 0.0140(14) 0.0036(15)
C7 0.0204(16) 0.042(2) 0.0348(18) 0.0042(16) 0.0098(14) 0.0003(15)
C2 0.036(2) 0.0247(19) 0.038(2) 0.0004(16) 0.0130(16) -0.0001(15)
C5 0.040(2) 0.030(2) 0.038(2) 0.0080(17) 0.0146(17) 0.0030(16)
C15 0.067(3) 0.032(2) 0.030(2) 0.0062(16) 0.0060(19) 0.0002(19)
C6 0.039(2) 0.023(2) 0.053(3) -0.0040(18) 0.0228(19) -0.0021(15)
C14 0.0264(16) 0.032(2) 0.0280(17) 0.0003(13) 0.0062(14) 0.0006(13)
C1 0.0253(18) 0.035(2) 0.040(2) 0.0018(17) 0.0128(16) 0.0020(15)
C3 0.072(3) 0.041(3) 0.036(2) -0.0035(18) 0.018(2) 0.001(2)
C4 0.085(3) 0.031(3) 0.037(2) 0.0069(17) 0.023(2) 0.005(2)
C18 0.0270(19) 0.097(4) 0.047(2) 0.024(2) 0.0187(18) 0.008(2)
C13 0.098(4) 0.024(2) 0.034(2) 0.0007(16) 0.008(2) 0.001(2)
C17 0.029(2) 0.096(4) 0.045(2) 0.021(2) 0.0141(18) 0.012(2)
C11 0.0263(19) 0.136(5) 0.034(2) 0.024(3) 0.0147(17) 0.010(2)
C19 0.0198(16) 0.057(2) 0.0361(19) 0.0074(18) 0.0127(14) 0.0011(17)
C12 0.093(4) 0.032(3) 0.031(2) 0.0063(18) 0.008(2) 0.004(2)
C16 0.064(3) 0.035(2) 0.033(2) -0.0035(17) 0.0113(19) -0.0018(19)
C9 0.0257(19) 0.154(5) 0.027(2) 0.004(3) 0.0117(16) -0.002(3)
C8 0.0205(18) 0.175(6) 0.028(2) 0.007(3) 0.0057(16) -0.001(3)
C20 0.035(2) 0.144(6) 0.090(4) 0.072(4) 0.026(3) 0.024(3)
C10 0.0207(18) 0.121(4) 0.033(2) 0.015(2) 0.0051(16) 0.004(2)
C21 0.037(3) 0.151(6) 0.101(4) 0.080(4) 0.040(3) 0.024(3)

loop_
_atom_type_symbol
_atom_type_description
_atom_type_scat_dispersion_real
_atom_type_scat_dispersion_imag
_atom_type_scat_source
C C 0.0033 0.0016 'International Tables Vol C Tables 4.2.6.8 and 6.1.1.4'
H H 0.0000 0.0000 'International Tables Vol C Tables 4.2.6.8 and 6.1.1.4'
N N 0.0061 0.0033 'International Tables Vol C Tables 4.2.6.8 and 6.1.1.4'
O O 0.0106 0.0060 'International Tables Vol C Tables 4.2.6.8 and 6.1.1.4'
Cd Cd -0.8075 1.2024 'International Tables Vol C Tables 4.2.6.8 and 6.1.1.4'

loop_
_geom_angle_atom_site_label_1
_geom_angle_atom_site_label_2
_geom_angle_atom_site_label_3
_geom_angle
_geom_angle_site_symmetry_1
_geom_angle_site_symmetry_3
N3 Cd1 N1 177.09(11) . .
N3 Cd1 O4 91.44(10) . .
N1 Cd1 O4 91.36(12) . .
N3 Cd1 N2 88.84(9) . .
N1 Cd1 N2 88.50(10) . .
O4 Cd1 N2 141.01(10) . .
N3 Cd1 O2 91.51(10) . .
N1 Cd1 O2 87.16(11) . .
O4 Cd1 O2 132.31(9) . .
N2 Cd1 O2 86.64(10) . .
N3 Cd1 O1 90.81(10) . .
N1 Cd1 O1 90.49(10) . .
O4 Cd1 O1 78.81(9) . .
N2 Cd1 O1 140.18(10) . .
O2 Cd1 O1 53.56(9) . .
N3 Cd1 O3 94.95(10) . .
N1 Cd1 O3 86.09(11) . .
O4 Cd1 O3 53.95(9) . .
N2 Cd1 O3 87.17(10) . .
O2 Cd1 O3 170.95(9) . .
O1 Cd1 O3 132.47(9) . .
N3 Cd1 C6 94.56(10) . .
N1 Cd1 C6 87.61(12) . .
O4 Cd1 C6 26.93(11) . .
N2 Cd1 C6 114.22(12) . .
O2 Cd1 C6 158.34(11) . .
O1 Cd1 C6 105.50(11) . .
O3 Cd1 C6 27.06(10) . .
C2 O5 C5 107.2(3) . 1_545
C1 O1 Cd1 91.2(2) . .
C1 O2 Cd1 91.5(2) . .
C6 O3 Cd1 89.7(2) . .
C6 O4 Cd1 92.3(2) . .
C16 N2 C12 115.9(3) . .
C16 N2 Cd1 124.7(2) . .
C12 N2 Cd1 119.4(2) . .
C10 N3 C9 115.7(3) . .
C10 N3 Cd1 123.3(2) . .
C9 N3 Cd1 121.0(2) . .
C17 N1 C21 115.7(3) . .
C17 N1 Cd1 121.0(3) . .
C21 N1 Cd1 123.1(3) . .
C11 C7 C8 115.9(3) . .
C11 C7 C19 122.4(3) . 1_655
C8 C7 C19 121.7(3) . 1_655
C3 C2 O5 109.8(3) . .
C3 C2 C1 132.7(4) . .
O5 C2 C1 117.4(3) . .
C4 C5 O5 109.5(3) . 1_565
C4 C5 C6 132.9(4) . .
O5 C5 C6 117.5(3) 1_565 .
C14 C15 C16 120.9(4) . .
O4 C6 O3 123.8(4) . .
O4 C6 C5 116.7(4) . .
O3 C6 C5 119.5(3) . .
O4 C6 Cd1 60.7(2) . .
O3 C6 Cd1 63.2(2) . .
C5 C6 Cd1 175.8(3) . .
C15 C14 C13 115.5(3) . .
C15 C14 C14 122.6(4) . 3_656
C13 C14 C14 121.9(4) . 3_656
O2 C1 O1 123.6(4) . .
O2 C1 C2 119.1(3) . .
O1 C1 C2 117.3(3) . .
C2 C3 C4 106.7(4) . 1_545
C5 C4 C3 106.8(4) . 1_565
C19 C18 C17 120.1(4) . .
C14 C13 C12 120.5(4) . .
N1 C17 C18 124.3(4) . .
C7 C11 C10 120.4(4) . .
C18 C19 C20 116.2(3) . .
C18 C19 C7 121.8(3) . 1_455
C20 C19 C7 121.9(3) . 1_455
N2 C12 C13 123.7(4) . .
N2 C16 C15 123.5(4) . .
N3 C9 C8 124.2(4) . .
C7 C8 C9 119.9(4) . .
C21 C20 C19 119.3(4) . .
N3 C10 C11 124.0(4) . .
N1 C21 C20 124.0(4) . .

loop_
_geom_bond_atom_site_label_1
_geom_bond_atom_site_label_2
_geom_bond_distance
_geom_bond_site_symmetry_2
Cd1 N3 2.347(3) .
Cd1 N1 2.360(3) .
Cd1 O4 2.395(3) .
Cd1 N2 2.409(3) .
Cd1 O2 2.432(3) .
Cd1 O1 2.437(3) .
Cd1 O3 2.449(3) .
Cd1 C6 2.743(4) .
O5 C2 1.362(4) .
O5 C5 1.366(4) 1_545
O1 C1 1.246(4) .
O2 C1 1.243(4) .
O3 C6 1.248(5) .
O4 C6 1.243(5) .
N2 C16 1.320(5) .
N2 C12 1.322(5) .
N3 C10 1.300(5) .
N3 C9 1.309(5) .
N1 C17 1.306(5) .
N1 C21 1.317(5) .
C7 C11 1.350(5) .
C7 C8 1.363(5) .
C7 C19 1.488(4) 1_655
C2 C3 1.345(5) .
C2 C1 1.487(5) .
C5 C4 1.347(5) .
C5 O5 1.366(4) 1_565
C5 C6 1.480(5) .
C15 C14 1.365(5) .
C15 C16 1.379(5) .
C14 C13 1.371(5) .
C14 C14 1.499(7) 3_656
C3 C4 1.419(5) 1_545
C4 C3 1.419(5) 1_565
C18 C19 1.356(5) .
C18 C17 1.377(5) .
C13 C12 1.380(5) .
C11 C10 1.382(5) .
C19 C20 1.379(6) .
C19 C7 1.488(4) 1_455
C9 C8 1.377(5) .
C20 C21 1.378(6) .
